data_1512089
loop_
_publ_author_name
'Alam, Rauful'
'Raducan, Mihai,'
'Eriksson, Lars'
'Szab\'o, K\'alm\'an J.'

_publ_section_title
;
 Selective Formation of Adjacent Stereocenters by Allylboration of Ketones
 under Mild Neutral Conditions
;
_journal_issue 10
_journal_name_full 'Organic Letters'
_journal_page_first 2546
_journal_paper_doi 10.1021/ol401055m
_journal_volume 15
_journal_year 2013
_chemical_formula_moiety 'C19 H16 Br N O2'
_chemical_formula_sum 'C19 H16 Br N O2'
_chemical_formula_weight 370.24
_chemical_name_systematic
; 
 ? 
;
_space_group_IT_number 15
_symmetry_cell_setting monoclinic
_symmetry_space_group_name_Hall '-C 2yc'
_symmetry_space_group_name_H-M 'C 1 2/c 1'
_atom_sites_solution_hydrogens geom
_atom_sites_solution_primary direct
_atom_sites_solution_secondary difmap
_audit_creation_method SHELXL-97
_cell_angle_alpha 90.00
_cell_angle_beta 110.356(6)
_cell_angle_gamma 90.00
_cell_formula_units_Z 8
_cell_length_a 28.7975(16)
_cell_length_b 7.8077(4)
_cell_length_c 16.5405(9)
_cell_measurement_reflns_used 12789
_cell_measurement_temperature 293(2)
_cell_measurement_theta_max 40.8058
_cell_measurement_theta_min 3.0089
_cell_volume 3486.7(4)
_computing_cell_refinement
;
CrysAlis RED, Oxford Diffraction Ltd.,
Version 1.171.32.24 (release 21-04-2008 CrysAlis171 .NET)
(compiled Apr 21 2008,18:23:10)
;
_computing_data_collection
;
CrysAlis CCD, Oxford Diffraction Ltd.,
Version 1.171.32.24 (release 21-04-2008 CrysAlis171 .NET)
(compiled Apr 21 2008,18:23:10)
;
_computing_data_reduction
;
CrysAlis RED, Oxford Diffraction Ltd.,
Version 1.171.32.24 (release 21-04-2008 CrysAlis171 .NET)
(compiled Apr 21 2008,18:23:10)
;
_computing_structure_refinement 'SHELXL-97 (Sheldrick, 1997)'
_computing_structure_solution 'SHELXS-97 (Sheldrick, 1990)'
_diffrn_ambient_temperature 293(2)
_diffrn_detector_area_resol_mean 16.5467
_diffrn_measured_fraction_theta_full 0.998
_diffrn_measured_fraction_theta_max 0.998
_diffrn_measurement_device_type Xcalibur-III
_diffrn_measurement_method '\w-scans at different \f'
_diffrn_radiation_monochromator graphite
_diffrn_radiation_source 'Enhance (Mo) X-ray Source'
_diffrn_radiation_type MoK\a
_diffrn_radiation_wavelength 0.71073
_diffrn_reflns_av_R_equivalents 0.0815
_diffrn_reflns_av_sigmaI/netI 0.0311
_diffrn_reflns_limit_h_max 34
_diffrn_reflns_limit_h_min -34
_diffrn_reflns_limit_k_max 9
_diffrn_reflns_limit_k_min -9
_diffrn_reflns_limit_l_max 19
_diffrn_reflns_limit_l_min -19
_diffrn_reflns_number 32789
_diffrn_reflns_theta_full 25.02
_diffrn_reflns_theta_max 25.02
_diffrn_reflns_theta_min 3.02
_diffrn_standards_number 0
_exptl_absorpt_coefficient_mu 2.366
_exptl_absorpt_correction_T_max 1.00000
_exptl_absorpt_correction_T_min 0.19038
_exptl_absorpt_correction_type multi-scan
_exptl_absorpt_process_details
;
CrysAlis RED, Oxford Diffraction Ltd.,
Version 1.171.32.24 (release 21-04-2008 CrysAlis171 .NET)
(compiled Apr 21 2008,18:23:10)
Empirical absorption correction using spherical harmonics,
 implemented in SCALE3 ABSPACK scaling algorithm.
;
_exptl_crystal_colour colourless
_exptl_crystal_density_diffrn 1.411
_exptl_crystal_density_method 'not measured'
_exptl_crystal_description prism
_exptl_crystal_F_000 1504
_exptl_crystal_size_max 0.12
_exptl_crystal_size_mid 0.10
_exptl_crystal_size_min 0.05
_refine_diff_density_max 0.790
_refine_diff_density_min -0.567
_refine_diff_density_rms 0.066
_refine_ls_extinction_method none
_refine_ls_goodness_of_fit_ref 1.229
_refine_ls_hydrogen_treatment constr
_refine_ls_matrix_type full
_refine_ls_number_parameters 209
_refine_ls_number_reflns 3075
_refine_ls_number_restraints 0
_refine_ls_restrained_S_all 1.229
_refine_ls_R_factor_all 0.0872
_refine_ls_R_factor_gt 0.0730
_refine_ls_shift/su_max 0.000
_refine_ls_shift/su_mean 0.000
_refine_ls_structure_factor_coef Fsqd
_refine_ls_weighting_details 'calc w=1/[\s^2^(Fo^2^)+(0.0557P)^2^+12.8887P] where P=(Fo^2^+2Fc^2^)/3'
_refine_ls_weighting_scheme calc
_refine_ls_wR_factor_gt 0.1494
_refine_ls_wR_factor_ref 0.1560
_reflns_number_gt 2695
_reflns_number_total 3075
_reflns_threshold_expression I>2\s(I)
_cod_data_source_file ol401055m_si_007.cif
_cod_data_source_block r
_cod_original_cell_volume 3486.7(3)
_cod_original_sg_symbol_H-M 'C 2/c'
_cod_database_code 1512089

loop_
_symmetry_equiv_pos_as_xyz
'x, y, z'
'-x, y, -z+1/2'
'x+1/2, y+1/2, z'
'-x+1/2, y+1/2, -z+1/2'
'-x, -y, -z'
'x, -y, z-1/2'
'-x+1/2, -y+1/2, -z'
'x+1/2, -y+1/2, z-1/2'

loop_
_atom_site_label
_atom_site_type_symbol
_atom_site_fract_x
_atom_site_fract_y
_atom_site_fract_z
_atom_site_U_iso_or_equiv
_atom_site_adp_type
_atom_site_occupancy
_atom_site_symmetry_multiplicity
_atom_site_calc_flag
_atom_site_refinement_flags
Br1 Br 0.10559(2) 0.70345(8) 0.08978(4) 0.0654(3) Uani 1 1 d .
C1 C 0.06428(18) 0.5225(7) 0.1014(3) 0.0424(12) Uani 1 1 d .
C2 C 0.07509(19) 0.3577(7) 0.0847(3) 0.0483(12) Uani 1 1 d .
H2 H 0.1026 0.3343 0.0693 0.058 Uiso 1 1 calc R
C3 C 0.04416(18) 0.2282(7) 0.0914(3) 0.0450(12) Uani 1 1 d .
H3 H 0.0506 0.1160 0.0796 0.054 Uiso 1 1 calc R
C4 C 0.00351(17) 0.2625(6) 0.1154(3) 0.0368(10) Uani 1 1 d .
C5 C -0.00616(18) 0.4301(6) 0.1324(3) 0.0442(12) Uani 1 1 d .
H5 H -0.0332 0.4541 0.1489 0.053 Uiso 1 1 calc R
C6 C 0.02410(19) 0.5608(6) 0.1250(3) 0.0471(12) Uani 1 1 d .
H6 H 0.0175 0.6735 0.1357 0.057 Uiso 1 1 calc R
C7 C -0.02879(17) 0.1174(6) 0.1186(3) 0.0407(11) Uani 1 1 d .
O1 O -0.02431(14) -0.0270(4) 0.0973(3) 0.0564(10) Uani 1 1 d .
O2 O -0.06588(12) 0.1678(4) 0.1466(2) 0.0427(8) Uani 1 1 d .
C8 C -0.10463(17) 0.0468(6) 0.1438(3) 0.0399(11) Uani 1 1 d .
C9 C -0.12670(19) -0.0183(6) 0.0538(3) 0.0464(12) Uani 1 1 d .
N1 N -0.14457(19) -0.0668(7) -0.0144(3) 0.0680(14) Uani 1 1 d .
C10 C -0.14277(18) 0.1558(6) 0.1681(3) 0.0429(12) Uani 1 1 d .
H10 H -0.1260 0.1934 0.2277 0.051 Uiso 1 1 calc R
C11 C -0.1577(2) 0.3162(7) 0.1150(4) 0.0539(14) Uani 1 1 d .
H11 H -0.1679 0.3059 0.0554 0.065 Uiso 1 1 calc R
C12 C -0.18708(18) 0.0514(7) 0.1684(3) 0.0458(12) Uani 1 1 d .
C13 C -0.2258(2) 0.0143(9) 0.0931(4) 0.0686(17) Uani 1 1 d .
H13 H -0.2249 0.0552 0.0408 0.082 Uiso 1 1 calc R
C14 C -0.2654(3) -0.0822(11) 0.0943(5) 0.092(2) Uani 1 1 d .
H14 H -0.2909 -0.1071 0.0430 0.111 Uiso 1 1 calc R
C15 C -0.2675(3) -0.1418(12) 0.1707(6) 0.102(3) Uani 1 1 d .
H15 H -0.2944 -0.2070 0.1713 0.123 Uiso 1 1 calc R
C16 C -0.2304(3) -0.1057(10) 0.2452(5) 0.087(2) Uani 1 1 d .
H16 H -0.2319 -0.1458 0.2972 0.104 Uiso 1 1 calc R
C17 C -0.1900(2) -0.0092(8) 0.2447(4) 0.0587(15) Uani 1 1 d .
H17 H -0.1647 0.0148 0.2964 0.070 Uiso 1 1 calc R
C18 C -0.0848(2) -0.1009(7) 0.2065(4) 0.0543(14) Uani 1 1 d .
H18A H -0.1118 -0.1730 0.2066 0.082 Uiso 1 1 calc R
H18B H -0.0684 -0.0562 0.2635 0.082 Uiso 1 1 calc R
H18C H -0.0617 -0.1664 0.1891 0.082 Uiso 1 1 calc R
C19 C -0.1574(3) 0.4669(9) 0.1469(5) 0.101(3) Uani 1 1 d .
H19A H -0.1474 0.4814 0.2063 0.121 Uiso 1 1 calc R
H19B H -0.1671 0.5611 0.1105 0.121 Uiso 1 1 calc R

loop_
_atom_site_aniso_label
_atom_site_aniso_U_11
_atom_site_aniso_U_22
_atom_site_aniso_U_33
_atom_site_aniso_U_23
_atom_site_aniso_U_13
_atom_site_aniso_U_12
Br1 0.0660(4) 0.0652(4) 0.0684(4) -0.0106(3) 0.0277(3) -0.0297(3)
C1 0.038(3) 0.053(3) 0.030(2) -0.002(2) 0.004(2) -0.011(2)
C2 0.044(3) 0.054(3) 0.051(3) -0.006(2) 0.021(2) -0.005(2)
C3 0.045(3) 0.039(3) 0.050(3) -0.003(2) 0.014(2) 0.002(2)
C4 0.032(3) 0.041(3) 0.033(2) -0.001(2) 0.005(2) -0.003(2)
C5 0.037(3) 0.043(3) 0.052(3) -0.005(2) 0.015(2) 0.000(2)
C6 0.050(3) 0.034(3) 0.056(3) -0.010(2) 0.017(3) -0.007(2)
C7 0.035(3) 0.043(3) 0.040(3) 0.001(2) 0.008(2) -0.002(2)
O1 0.063(2) 0.034(2) 0.077(3) -0.0059(18) 0.030(2) -0.0014(17)
O2 0.043(2) 0.0360(18) 0.0493(19) -0.0049(14) 0.0166(16) -0.0079(14)
C8 0.040(3) 0.035(3) 0.040(3) 0.001(2) 0.009(2) -0.007(2)
C9 0.047(3) 0.040(3) 0.050(3) -0.004(2) 0.015(3) -0.009(2)
N1 0.066(3) 0.079(4) 0.055(3) -0.021(3) 0.016(3) -0.018(3)
C10 0.044(3) 0.046(3) 0.035(2) 0.000(2) 0.010(2) -0.002(2)
C11 0.058(3) 0.049(3) 0.053(3) 0.007(3) 0.016(3) 0.004(3)
C12 0.038(3) 0.049(3) 0.048(3) 0.004(2) 0.012(2) 0.001(2)
C13 0.049(4) 0.089(5) 0.062(4) 0.010(3) 0.011(3) -0.013(3)
C14 0.053(4) 0.119(6) 0.089(5) 0.013(5) 0.003(4) -0.026(4)
C15 0.043(4) 0.122(7) 0.130(7) 0.041(6) 0.016(5) -0.016(4)
C16 0.059(4) 0.110(6) 0.098(5) 0.050(5) 0.037(4) 0.010(4)
C17 0.045(3) 0.073(4) 0.057(3) 0.018(3) 0.017(3) 0.008(3)
C18 0.054(3) 0.046(3) 0.062(3) 0.012(3) 0.019(3) 0.000(3)
C19 0.151(8) 0.049(4) 0.080(5) 0.005(4) 0.011(5) 0.008(4)

loop_
_atom_type_symbol
_atom_type_description
_atom_type_scat_dispersion_real
_atom_type_scat_dispersion_imag
_atom_type_scat_source
C C 0.0033 0.0016 'International Tables Vol C Tables 4.2.6.8 and 6.1.1.4'
H H 0.0000 0.0000 'International Tables Vol C Tables 4.2.6.8 and 6.1.1.4'
Br Br -0.2901 2.4595 'International Tables Vol C Tables 4.2.6.8 and 6.1.1.4'
N N 0.0061 0.0033 'International Tables Vol C Tables 4.2.6.8 and 6.1.1.4'
O O 0.0106 0.0060 'International Tables Vol C Tables 4.2.6.8 and 6.1.1.4'

loop_
_geom_angle_atom_site_label_1
_geom_angle_atom_site_label_2
_geom_angle_atom_site_label_3
_geom_angle
C2 C1 C6 122.2(5)
C2 C1 Br1 118.8(4)
C6 C1 Br1 119.0(4)
C1 C2 C3 118.2(5)
C1 C2 H2 120.9
C3 C2 H2 120.9
C2 C3 C4 121.0(5)
C2 C3 H3 119.5
C4 C3 H3 119.5
C5 C4 C3 119.3(4)
C5 C4 C7 122.8(4)
C3 C4 C7 117.8(4)
C6 C5 C4 120.2(5)
C6 C5 H5 119.9
C4 C5 H5 119.9
C5 C6 C1 119.0(5)
C5 C6 H6 120.5
C1 C6 H6 120.5
O1 C7 O2 123.2(4)
O1 C7 C4 125.1(5)
O2 C7 C4 111.6(4)
C7 O2 C8 119.1(4)
O2 C8 C9 108.1(4)
O2 C8 C18 111.7(4)
C9 C8 C18 110.5(4)
O2 C8 C10 104.0(4)
C9 C8 C10 110.6(4)
C18 C8 C10 111.7(4)
N1 C9 C8 178.3(6)
C11 C10 C12 112.3(4)
C11 C10 C8 113.0(4)
C12 C10 C8 112.3(4)
C11 C10 H10 106.2
C12 C10 H10 106.2
C8 C10 H10 106.2
C19 C11 C10 124.2(6)
C19 C11 H11 117.9
C10 C11 H11 117.9
C17 C12 C13 117.8(5)
C17 C12 C10 120.5(5)
C13 C12 C10 121.7(5)
C14 C13 C12 121.0(6)
C14 C13 H13 119.5
C12 C13 H13 119.5
C15 C14 C13 120.3(7)
C15 C14 H14 119.9
C13 C14 H14 119.9
C16 C15 C14 119.8(7)
C16 C15 H15 120.1
C14 C15 H15 120.1
C15 C16 C17 120.4(6)
C15 C16 H16 119.8
C17 C16 H16 119.8
C12 C17 C16 120.7(6)
C12 C17 H17 119.6
C16 C17 H17 119.6
C8 C18 H18A 109.5
C8 C18 H18B 109.5
H18A C18 H18B 109.5
C8 C18 H18C 109.5
H18A C18 H18C 109.5
H18B C18 H18C 109.5
C11 C19 H19A 120.0
C11 C19 H19B 120.0
H19A C19 H19B 120.0

loop_
_geom_bond_atom_site_label_1
_geom_bond_atom_site_label_2
_geom_bond_distance
Br1 C1 1.900(5)
C1 C2 1.374(7)
C1 C6 1.376(7)
C2 C3 1.377(7)
C2 H2 0.9300
C3 C4 1.387(7)
C3 H3 0.9300
C4 C5 1.386(7)
C4 C7 1.479(7)
C5 C6 1.375(7)
C5 H5 0.9300
C6 H6 0.9300
C7 O1 1.201(6)
C7 O2 1.362(6)
O2 C8 1.450(5)
C8 C9 1.490(7)
C8 C18 1.523(7)
C8 C10 1.549(7)
C9 N1 1.130(6)
C10 C11 1.504(7)
C10 C12 1.516(7)
C10 H10 0.9800
C11 C19 1.288(9)
C11 H11 0.9300
C12 C17 1.377(7)
C12 C13 1.383(7)
C13 C14 1.373(9)
C13 H13 0.9300
C14 C15 1.367(10)
C14 H14 0.9300
C15 C16 1.351(10)
C15 H15 0.9300
C16 C17 1.387(9)
C16 H16 0.9300
C17 H17 0.9300
C18 H18A 0.9600
C18 H18B 0.9600
C18 H18C 0.9600
C19 H19A 0.9300
C19 H19B 0.9300

loop_
_geom_torsion_atom_site_label_1
_geom_torsion_atom_site_label_2
_geom_torsion_atom_site_label_3
_geom_torsion_atom_site_label_4
_geom_torsion
C6 C1 C2 C3 0.5(8)
Br1 C1 C2 C3 -178.5(4)
C1 C2 C3 C4 -0.8(8)
C2 C3 C4 C5 0.4(7)
C2 C3 C4 C7 178.2(4)
C3 C4 C5 C6 0.4(7)
C7 C4 C5 C6 -177.3(5)
C4 C5 C6 C1 -0.8(7)
C2 C1 C6 C5 0.3(8)
Br1 C1 C6 C5 179.2(4)
C5 C4 C7 O1 173.3(5)
C3 C4 C7 O1 -4.5(7)
C5 C4 C7 O2 -4.9(6)
C3 C4 C7 O2 177.4(4)
O1 C7 O2 C8 -5.7(7)
C4 C7 O2 C8 172.5(4)
C7 O2 C8 C9 -54.9(5)
C7 O2 C8 C18 66.9(5)
C7 O2 C8 C10 -172.5(4)
O2 C8 C9 N1 -129(19)
C18 C8 C9 N1 108(19)
C10 C8 C9 N1 -16(19)
O2 C8 C10 C11 51.5(5)
C9 C8 C10 C11 -64.4(5)
C18 C8 C10 C11 172.0(4)
O2 C8 C10 C12 179.7(4)
C9 C8 C10 C12 63.9(5)
C18 C8 C10 C12 -59.7(5)
C12 C10 C11 C19 102.3(8)
C8 C10 C11 C19 -129.4(7)
C11 C10 C12 C17 -131.9(5)
C8 C10 C12 C17 99.5(6)
C11 C10 C12 C13 47.9(7)
C8 C10 C12 C13 -80.7(6)
C17 C12 C13 C14 -1.0(10)
C10 C12 C13 C14 179.2(6)
C12 C13 C14 C15 0.8(12)
C13 C14 C15 C16 -0.1(14)
C14 C15 C16 C17 -0.3(13)
C13 C12 C17 C16 0.6(9)
C10 C12 C17 C16 -179.6(6)
C15 C16 C17 C12 0.0(11)
